data_1544747
loop_
_publ_author_name
'Toraya, H.'
'Marumo, F.'

_publ_section_title
;
 Structure variation with octahedral cation substitution in the system of
 germanate micas, KMg3-xMnxGe3AlO10F2
;
_journal_name_full 'Mineralogical Journal'
_journal_page_first 396
_journal_page_last 407
_journal_volume 10
_journal_year 1981
_chemical_formula_sum 'Al F2 Ge3 K Mg2.32 Mn0.68 O10'
_chemical_name_common KMg2.32Mn0.68Ge3AlO10F2
_chemical_name_mineral KMg2.32Mn0.68Ge3AlO10F2
_space_group_IT_number 12
_space_group_name_H-M_alt 'C 1 2/m 1'
_symmetry_space_group_name_Hall '-C 2y'
_symmetry_space_group_name_H-M 'C 1 2/m 1'
_cell_angle_alpha 90
_cell_angle_beta 100.03(3)
_cell_angle_gamma 90
_cell_formula_units_Z 2
_cell_length_a 5.435(1)
_cell_length_b 9.413(2)
_cell_length_c 10.458(3)
_cell_volume 526.9(2)
_cod_data_source_file KMg2.32Mn0.68Ge3AlO10F2.cif
_cod_data_source_block KMg2.32Mn0.68Ge3AlO10F2
_cod_original_formula_sum 'K Mg2.32 Mn0.68 Ge3 Al O10 F2'
_cod_database_code 1544747

loop_
_space_group_symop_operation_xyz
'x, y, z'
'-x, -y, -z'
'-x, y, -z'
'x, -y, z'
'x+1/2, y+1/2, z'
'-x+1/2, -y+1/2, -z'
'-x+1/2, y+1/2, -z'
'x+1/2, -y+1/2, z'

loop_
_atom_site_label
_atom_site_occupancy
_atom_site_fract_x
_atom_site_fract_y
_atom_site_fract_z
_atom_site_adp_type
_atom_site_B_iso_or_equiv
_atom_site_type_symbol
K 1.0 0.000000 0.500000 0.000000 Biso 1.818108 K
M1 0.7700 0.000000 0.000000 0.500000 Biso 0.679410 Mg
M1 0.2300 0.000000 0.000000 0.500000 Biso 0.679410 Mn
M2 0.7700 0.000000 0.33120(10) 0.500000 Biso 0.714984 Mg
M2 0.2300 0.000000 0.33120(10) 0.500000 Biso 0.714984 Mn
T 0.7500 0.07516(7) 0.16665(4) 0.22494(4) Biso 0.481557 Ge
T 0.7500 0.07516(7) 0.16665(4) 0.22494(4) Biso 0.481557 Al
O1 1.0 -0.0236(7) 0.000000 0.1626(4) Biso 0.913768 O
O2 1.0 0.3428(4) 0.2117(4) 0.1630(2) Biso 0.876230 O
O3 1.0 0.1322(4) 0.1665(2) 0.3945(2) Biso 0.663460 O
F 1.0 0.6355(7) 0.000000 0.4049(4) Biso 1.033038 F

loop_
_atom_site_aniso_label
_atom_site_aniso_U_11
_atom_site_aniso_U_22
_atom_site_aniso_U_33
_atom_site_aniso_U_12
_atom_site_aniso_U_13
_atom_site_aniso_U_23
K 0.44970 0.50505 0.39239 0.00000 0.02756 0.00000
M1 0.10312 0.15063 0.25453 0.00000 0.02756 0.00000
M1 0.10312 0.15063 0.25453 0.00000 0.02756 0.00000
M2 0.12030 0.15063 0.26513 0.00000 0.03307 0.00000
M2 0.12030 0.15063 0.26513 0.00000 0.03307 0.00000
T 0.09424 0.12227 0.14317 -0.00202 0.01653 -0.00097
T 0.09424 0.12227 0.14317 -0.00202 0.01653 -0.00097
O1 0.24347 0.11519 0.28634 0.00000 -0.06614 0.00000
O2 0.14608 0.26581 0.25453 -0.09068 0.06063 -0.06786
O3 0.14894 0.20379 0.13787 -0.00504 0.00551 0.00969
F 0.23774 0.33670 0.19089 0.00000 0.01102 0.00000
